data_7135849
loop_
_publ_author_name
'Jayabhavan, Sreejith Sudhakaran'
'Chandramouli, Arthi'
'Jayakumar, R.'
'Damodaran, Krishna K.'

_publ_section_title
;
 Active Pharmaceutical Ingredient Incorporated Supramolecular Materials as
 Antibacterial Agents
;
_journal_name_full 'Chemical Communications'
_journal_paper_doi 10.1039/D6CC02299E
_journal_year 2026
_chemical_formula_sum 'C12 H13 N5 O4'
_chemical_formula_weight 291.27
_space_group_crystal_system triclinic
_space_group_IT_number 2
_space_group_name_Hall '-P 1'
_space_group_name_H-M_alt 'P -1'
_atom_sites_solution_hydrogens mixed
_atom_sites_solution_primary direct
_audit_creation_method SHELXL-2014/7
_audit_update_record
;
2026-02-27 deposited with the CCDC.	2026-05-26 downloaded from the CCDC.
;
_cell_angle_alpha 91.211(2)
_cell_angle_beta 103.529(2)
_cell_angle_gamma 91.437(2)
_cell_formula_units_Z 2
_cell_length_a 7.5761(5)
_cell_length_b 8.6966(6)
_cell_length_c 10.3852(7)
_cell_measurement_reflns_used 9964
_cell_measurement_temperature 305(2)
_cell_measurement_theta_max 32.01
_cell_measurement_theta_min 3.02
_cell_volume 664.79(8)
_computing_cell_refinement 'SAINT V8.35A (?, 2016)'
_computing_data_collection 'SAINT V8.35A (?, 2016)'
_computing_data_reduction 'SAINT V8.35A (?, 2016)'
_computing_molecular_graphics 'MERCURY CSD 4.2.0'
_computing_publication_material 'MERCURY CSD 4.2.0'
_computing_structure_refinement 'SHELXL-2014/7 (Sheldrick, 2014)'
_computing_structure_solution 'SAINT V8.35A (?, 2016)'
_diffrn_ambient_temperature 305(2)
_diffrn_measured_fraction_theta_full 0.998
_diffrn_measured_fraction_theta_max 0.997
_diffrn_measurement_device_type 'Bruker APEX-II CCD'
_diffrn_measurement_method '\f and \w scans'
_diffrn_radiation_type MoK\a
_diffrn_radiation_wavelength 0.71073
_diffrn_reflns_av_R_equivalents 0.0467
_diffrn_reflns_av_unetI/netI 0.0292
_diffrn_reflns_Laue_measured_fraction_full 0.998
_diffrn_reflns_Laue_measured_fraction_max 0.997
_diffrn_reflns_limit_h_max 11
_diffrn_reflns_limit_h_min -11
_diffrn_reflns_limit_k_max 12
_diffrn_reflns_limit_k_min -12
_diffrn_reflns_limit_l_max 15
_diffrn_reflns_limit_l_min -15
_diffrn_reflns_number 36735
_diffrn_reflns_point_group_measured_fraction_full 0.998
_diffrn_reflns_point_group_measured_fraction_max 0.997
_diffrn_reflns_theta_full 25.242
_diffrn_reflns_theta_max 32.096
_diffrn_reflns_theta_min 3.018
_exptl_absorpt_coefficient_mu 0.113
_exptl_absorpt_correction_T_max 0.7463
_exptl_absorpt_correction_T_min 0.6653
_exptl_absorpt_correction_type multi-scan
_exptl_absorpt_process_details
;
SADABS-2016/2 (Bruker,2016/2) was used for absorption correction.
wR2(int) was 0.0580 before and 0.0459 after correction.
The Ratio of minimum to maximum transmission is 0.8915.
The \l/2 correction factor is Not present.
;
_exptl_crystal_colour colourless
_exptl_crystal_density_diffrn 1.455
_exptl_crystal_description BLOCK
_exptl_crystal_F_000 304
_exptl_crystal_size_max 0.190
_exptl_crystal_size_mid 0.130
_exptl_crystal_size_min 0.070
_refine_diff_density_max 0.264
_refine_diff_density_min -0.335
_refine_diff_density_rms 0.057
_refine_ls_extinction_method none
_refine_ls_goodness_of_fit_ref 1.044
_refine_ls_hydrogen_treatment mixed
_refine_ls_matrix_type full
_refine_ls_number_parameters 195
_refine_ls_number_reflns 4626
_refine_ls_number_restraints 0
_refine_ls_restrained_S_all 1.044
_refine_ls_R_factor_all 0.0753
_refine_ls_R_factor_gt 0.0487
_refine_ls_shift/su_max 0.000
_refine_ls_shift/su_mean 0.000
_refine_ls_structure_factor_coef Fsqd
_refine_ls_weighting_details 'w=1/[\s^2^(Fo^2^)+(0.0845P)^2^+0.0602P] where P=(Fo^2^+2Fc^2^)/3'
_refine_ls_weighting_scheme calc
_refine_ls_wR_factor_gt 0.1325
_refine_ls_wR_factor_ref 0.1468
_reflns_Friedel_coverage 0.000
_reflns_number_gt 3367
_reflns_number_total 4626
_reflns_threshold_expression 'I > 2\s(I)'
_cod_data_source_file d6cc02299e2.cif
_cod_data_source_block mo_3-PCM
_cod_database_code 7135849
_shelx_shelxl_version_number 2014/7
_shelx_space_group_comment
;
The symmetry employed for this shelxl refinement is uniquely defined
by the following loop, which should always be used as a source of
symmetry information in preference to the above space-group names.
They are only intended as comments.
;
_shelx_estimated_absorpt_t_min 0.979
_shelx_estimated_absorpt_t_max 0.992

loop_
_space_group_symop_operation_xyz
'x, y, z'
'-x, -y, -z'

loop_
_atom_site_label
_atom_site_type_symbol
_atom_site_fract_x
_atom_site_fract_y
_atom_site_fract_z
_atom_site_U_iso_or_equiv
_atom_site_adp_type
_atom_site_occupancy
_atom_site_site_symmetry_order
_atom_site_calc_flag
_atom_site_refinement_flags_posn
_atom_site_refinement_flags_adp
_atom_site_refinement_flags_occupancy
_atom_site_disorder_assembly
_atom_site_disorder_group
C1C C 0.20594(15) 0.46702(13) 0.85362(11) 0.0291(2) Uani 1 1 d . . . . .
C2C C 0.17893(19) 0.37874(15) 0.95756(13) 0.0401(3) Uani 1 1 d . . . . .
H2C H 0.1271 0.2805 0.9371 0.048 Uiso 1 1 calc R U . . .
H2 H 0.076(2) 0.320(2) 0.7129(17) 0.046(4) Uiso 1 1 d . . . . .
C4C C 0.2970(2) 0.56525(19) 1.11174(14) 0.0481(3) Uani 1 1 d . . . . .
H4C H 0.3289 0.5998 1.1997 0.058 Uiso 1 1 calc R U . . .
C5C C 0.3293(2) 0.66142(16) 1.01600(14) 0.0436(3) Uani 1 1 d . . . . .
H5C H 0.3823 0.7587 1.0397 0.052 Uiso 1 1 calc R U . . .
C6C C 0.28308(18) 0.61347(14) 0.88454(13) 0.0376(3) Uani 1 1 d . . . . .
H6C H 0.3031 0.6776 0.8185 0.045 Uiso 1 1 calc R U . . .
C8C C 0.21954(15) 0.44365(12) 0.62119(11) 0.0287(2) Uani 1 1 d . . . . .
N3C N 0.22169(19) 0.42438(15) 1.08406(12) 0.0502(3) Uani 1 1 d . . . . .
C18C C 0.27370(15) 0.00991(13) 0.52461(11) 0.0292(2) Uani 1 1 d . . . . .
C17C C 0.17693(17) -0.12456(13) 0.48745(13) 0.0356(3) Uani 1 1 d . . . . .
H17C H 0.1597 -0.2013 0.5447 0.043 Uiso 1 1 calc R U . . .
C15C C 0.1248(3) 0.04376(19) 0.17043(14) 0.0578(4) Uani 1 1 d . . . . .
H15A H 0.2349 0.0493 0.1399 0.087 Uiso 1 1 calc R U . . .
H15B H 0.0687 0.1420 0.1612 0.087 Uiso 1 1 calc R U . . .
H15C H 0.0433 -0.0327 0.1187 0.087 Uiso 1 1 calc R U . . .
C14C C 0.16700(17) 0.00165(13) 0.31160(12) 0.0344(2) Uani 1 1 d . . . . .
C12C C 0.34486(16) 0.24549(12) 0.39598(12) 0.0319(2) Uani 1 1 d . . . . .
H12A H 0.3824 0.2485 0.3129 0.038 Uiso 1 1 calc R U . . .
H12B H 0.4514 0.2664 0.4674 0.038 Uiso 1 1 calc R U . . .
C11C C 0.20852(18) 0.36762(13) 0.39812(12) 0.0346(3) Uani 1 1 d . . . . .
H11A H 0.2662 0.4684 0.3977 0.042 Uiso 1 1 calc R U . . .
H11B H 0.1104 0.3563 0.3193 0.042 Uiso 1 1 calc R U . . .
N7C N 0.14959(14) 0.40392(11) 0.72470(10) 0.0326(2) Uani 1 1 d . . . . .
O9C O 0.33454(14) 0.54164(11) 0.62071(9) 0.0427(2) Uani 1 1 d . . . . .
O10C O 0.13643(12) 0.35586(9) 0.51382(8) 0.0336(2) Uani 1 1 d . . . . .
N13C N 0.26909(13) 0.09116(10) 0.41083(9) 0.02845(19) Uani 1 1 d . . . . .
N16C N 0.11005(15) -0.12928(12) 0.35507(11) 0.0380(2) Uani 1 1 d . . . . .
N19C N 0.36531(15) 0.05579(13) 0.65484(11) 0.0373(2) Uani 1 1 d . . . . .
O20C O 0.46091(15) 0.17341(12) 0.67421(11) 0.0530(3) Uani 1 1 d . . . . .
O21C O 0.3466(2) -0.02845(16) 0.74402(11) 0.0742(4) Uani 1 1 d . . . . .

loop_
_atom_site_aniso_label
_atom_site_aniso_U_11
_atom_site_aniso_U_22
_atom_site_aniso_U_33
_atom_site_aniso_U_23
_atom_site_aniso_U_13
_atom_site_aniso_U_12
C1C 0.0315(5) 0.0267(5) 0.0294(5) -0.0009(4) 0.0084(4) -0.0038(4)
C2C 0.0510(7) 0.0347(6) 0.0338(6) 0.0011(5) 0.0099(5) -0.0131(5)
C4C 0.0573(8) 0.0532(8) 0.0319(6) -0.0071(6) 0.0089(6) -0.0131(7)
C5C 0.0529(8) 0.0362(6) 0.0408(7) -0.0092(5) 0.0116(6) -0.0122(5)
C6C 0.0493(7) 0.0285(5) 0.0358(6) -0.0016(4) 0.0130(5) -0.0090(5)
C8C 0.0339(5) 0.0223(4) 0.0301(5) 0.0006(4) 0.0081(4) -0.0023(4)
N3C 0.0654(8) 0.0518(7) 0.0319(6) 0.0026(5) 0.0099(5) -0.0162(6)
C18C 0.0316(5) 0.0257(5) 0.0287(5) 0.0015(4) 0.0042(4) -0.0027(4)
C17C 0.0391(6) 0.0270(5) 0.0384(6) 0.0046(4) 0.0053(5) -0.0068(4)
C15C 0.0896(13) 0.0476(8) 0.0300(6) -0.0004(6) 0.0038(7) -0.0171(8)
C14C 0.0424(6) 0.0274(5) 0.0310(5) -0.0024(4) 0.0049(5) -0.0078(4)
C12C 0.0369(6) 0.0250(5) 0.0352(6) 0.0003(4) 0.0122(4) -0.0094(4)
C11C 0.0510(7) 0.0269(5) 0.0274(5) 0.0033(4) 0.0119(5) -0.0003(5)
N7C 0.0389(5) 0.0291(4) 0.0306(5) -0.0037(4) 0.0114(4) -0.0123(4)
O9C 0.0530(5) 0.0377(5) 0.0391(5) -0.0023(4) 0.0166(4) -0.0206(4)
O10C 0.0417(5) 0.0298(4) 0.0304(4) -0.0041(3) 0.0121(3) -0.0091(3)
N13C 0.0330(5) 0.0227(4) 0.0289(4) -0.0009(3) 0.0065(4) -0.0053(3)
N16C 0.0438(6) 0.0276(5) 0.0387(6) -0.0011(4) 0.0030(4) -0.0111(4)
N19C 0.0432(6) 0.0339(5) 0.0312(5) -0.0001(4) 0.0017(4) 0.0010(4)
O20C 0.0606(7) 0.0431(6) 0.0445(6) -0.0071(4) -0.0075(5) -0.0139(5)
O21C 0.1138(11) 0.0659(8) 0.0341(6) 0.0145(5) 0.0010(6) -0.0216(7)

loop_
_atom_type_symbol
_atom_type_description
_atom_type_scat_dispersion_real
_atom_type_scat_dispersion_imag
_atom_type_scat_source
C C 0.0033 0.0016 'International Tables Vol C Tables 4.2.6.8 and 6.1.1.4'
H H 0.0000 0.0000 'International Tables Vol C Tables 4.2.6.8 and 6.1.1.4'
N N 0.0061 0.0033 'International Tables Vol C Tables 4.2.6.8 and 6.1.1.4'
O O 0.0106 0.0060 'International Tables Vol C Tables 4.2.6.8 and 6.1.1.4'

loop_
_geom_angle_atom_site_label_1
_geom_angle_atom_site_label_2
_geom_angle_atom_site_label_3
_geom_angle
_geom_angle_site_symmetry_1
_geom_angle_site_symmetry_3
_geom_angle_publ_flag
C6C C1C C2C 117.49(11) . . ?
C6C C1C N7C 124.50(10) . . ?
C2C C1C N7C 117.98(10) . . ?
N3C C2C C1C 124.71(12) . . ?
N3C C2C H2C 117.6 . . ?
C1C C2C H2C 117.6 . . ?
N3C C4C C5C 122.89(13) . . ?
N3C C4C H4C 118.6 . . ?
C5C C4C H4C 118.6 . . ?
C4C C5C C6C 119.89(12) . . ?
C4C C5C H5C 120.1 . . ?
C6C C5C H5C 120.1 . . ?
C5C C6C C1C 118.18(11) . . ?
C5C C6C H6C 120.9 . . ?
C1C C6C H6C 120.9 . . ?
O9C C8C N7C 127.07(11) . . ?
O9C C8C O10C 124.21(10) . . ?
N7C C8C O10C 108.71(9) . . ?
C2C N3C C4C 116.83(12) . . ?
C17C C18C N13C 107.33(10) . . ?
C17C C18C N19C 126.24(11) . . ?
N13C C18C N19C 126.41(10) . . ?
N16C C17C C18C 109.65(10) . . ?
N16C C17C H17C 125.2 . . ?
C18C C17C H17C 125.2 . . ?
C14C C15C H15A 109.5 . . ?
C14C C15C H15B 109.5 . . ?
H15A C15C H15B 109.5 . . ?
C14C C15C H15C 109.5 . . ?
H15A C15C H15C 109.5 . . ?
H15B C15C H15C 109.5 . . ?
N16C C14C N13C 112.33(11) . . ?
N16C C14C C15C 123.83(12) . . ?
N13C C14C C15C 123.84(11) . . ?
N13C C12C C11C 111.51(9) . . ?
N13C C12C H12A 109.3 . . ?
C11C C12C H12A 109.3 . . ?
N13C C12C H12B 109.3 . . ?
C11C C12C H12B 109.3 . . ?
H12A C12C H12B 108.0 . . ?
O10C C11C C12C 110.62(9) . . ?
O10C C11C H11A 109.5 . . ?
C12C C11C H11A 109.5 . . ?
O10C C11C H11B 109.5 . . ?
C12C C11C H11B 109.5 . . ?
H11A C11C H11B 108.1 . . ?
C8C N7C C1C 125.10(9) . . ?
C8C N7C H2 116.6(11) . . ?
C1C N7C H2 117.4(11) . . ?
C8C O10C C11C 116.85(9) . . ?
C14C N13C C18C 104.91(9) . . ?
C14C N13C C12C 125.48(10) . . ?
C18C N13C C12C 129.49(9) . . ?
C14C N16C C17C 105.76(10) . . ?
O20C N19C O21C 122.99(12) . . ?
O20C N19C C18C 120.04(11) . . ?
O21C N19C C18C 116.95(11) . . ?

loop_
_geom_bond_atom_site_label_1
_geom_bond_atom_site_label_2
_geom_bond_distance
_geom_bond_site_symmetry_2
_geom_bond_publ_flag
C1C C6C 1.3872(15) . ?
C1C C2C 1.3882(16) . ?
C1C N7C 1.4020(15) . ?
C2C N3C 1.3269(17) . ?
C2C H2C 0.9300 . ?
C4C N3C 1.3350(18) . ?
C4C C5C 1.374(2) . ?
C4C H4C 0.9300 . ?
C5C C6C 1.3804(18) . ?
C5C H5C 0.9300 . ?
C6C H6C 0.9300 . ?
C8C O9C 1.2043(13) . ?
C8C N7C 1.3524(14) . ?
C8C O10C 1.3543(14) . ?
C18C C17C 1.3636(15) . ?
C18C N13C 1.3834(14) . ?
C18C N19C 1.4122(16) . ?
C17C N16C 1.3488(17) . ?
C17C H17C 0.9300 . ?
C15C C14C 1.4815(19) . ?
C15C H15A 0.9600 . ?
C15C H15B 0.9600 . ?
C15C H15C 0.9600 . ?
C14C N16C 1.3322(15) . ?
C14C N13C 1.3524(15) . ?
C12C N13C 1.4719(13) . ?
C12C C11C 1.5034(17) . ?
C12C H12A 0.9700 . ?
C12C H12B 0.9700 . ?
C11C O10C 1.4359(13) . ?
C11C H11A 0.9700 . ?
C11C H11B 0.9700 . ?
N7C H2 0.894(17) . ?
N19C O20C 1.2236(14) . ?
N19C O21C 1.2245(15) . ?
